data_7016644
loop_
_publ_author_name
'Draho\<s, Bohuslav'
'Pniok, Miroslav'
'Havl\'i\<ckov\'a, Jana'
'Kotek, Jan'
'C\'isa\<rov\'a, Ivana'
'Hermann, Petr'
'Luke\<s, Ivan'
'T\'oth, Eva'

_publ_section_title
;
 Mn(2+) complexes of 1-oxa-4,7-diazacyclononane based ligands with
 acetic, phosphonic and phosphinic acid pendant arms: Stability and
 relaxation studies.
;
_journal_issue 39
_journal_name_full 'Dalton transactions (Cambridge, England : 2003)'
_journal_page_first 10131
_journal_page_last 10146
_journal_paper_doi 10.1039/c1dt10543d
_journal_volume 40
_journal_year 2011
_chemical_compound_source 'synthesized by the authors'
_chemical_formula_moiety 'C20 H27 N2 O5 P2, H4 N, 2(H2 O)'
_chemical_formula_sum 'C20 H35 N3 O7 P2'
_chemical_formula_weight 491.45
_chemical_name_systematic
;
?
;
_space_group_IT_number 2
_symmetry_cell_setting triclinic
_symmetry_space_group_name_Hall '-P 1'
_symmetry_space_group_name_H-M 'P -1'
_atom_sites_solution_hydrogens difmap
_atom_sites_solution_primary direct
_atom_sites_solution_secondary difmap
_audit_creation_method SHELXL-97
_cell_angle_alpha 87.6708(4)
_cell_angle_beta 84.8707(5)
_cell_angle_gamma 82.4380(5)
_cell_formula_units_Z 8
_cell_length_a 10.28540(10)
_cell_length_b 19.6410(2)
_cell_length_c 25.1887(2)
_cell_measurement_reflns_used 19623
_cell_measurement_temperature 150(1)
_cell_measurement_theta_max 26.02
_cell_measurement_theta_min 2.91
_cell_volume 5021.91(8)
_computing_cell_refinement 'COLLECT and DENZO'
_computing_data_collection 'COLLECT (Hooft, 1998) and DENZO (Otwinowski & Minor, 1997)'
_computing_data_reduction 'COLLECT and DENZO'
_computing_structure_refinement 'SHELXL-97 (Sheldrick, 1997)'
_computing_structure_solution 'SIR92 (Altomare et al., 1994)'
_diffrn_ambient_temperature 150(1)
_diffrn_detector_area_resol_mean 9.091
_diffrn_measured_fraction_theta_full 0.981
_diffrn_measured_fraction_theta_max 0.981
_diffrn_measurement_device_type 'Nonius KappaCCD area detector'
_diffrn_measurement_method '\f and \w scans to fill the Ewald sphere'
_diffrn_radiation_monochromator graphite
_diffrn_radiation_source 'fine-focus sealed tube'
_diffrn_radiation_type MoK\a
_diffrn_radiation_wavelength 0.71073
_diffrn_reflns_av_R_equivalents 0.0215
_diffrn_reflns_av_sigmaI/netI 0.0365
_diffrn_reflns_limit_h_max 9
_diffrn_reflns_limit_h_min -12
_diffrn_reflns_limit_k_max 24
_diffrn_reflns_limit_k_min -24
_diffrn_reflns_limit_l_max 29
_diffrn_reflns_limit_l_min -31
_diffrn_reflns_number 29411
_diffrn_reflns_theta_full 26.04
_diffrn_reflns_theta_max 26.04
_diffrn_reflns_theta_min 2.96
_diffrn_standards_number 0
_exptl_absorpt_coefficient_mu 0.216
_exptl_absorpt_correction_type none
_exptl_crystal_colour colourless
_exptl_crystal_density_diffrn 1.300
_exptl_crystal_density_method 'not measured'
_exptl_crystal_description plate
_exptl_crystal_F_000 2096
_exptl_crystal_size_max 0.43
_exptl_crystal_size_mid 0.35
_exptl_crystal_size_min 0.17
_refine_diff_density_max 0.794
_refine_diff_density_min -0.420
_refine_diff_density_rms 0.071
_refine_ls_extinction_method none
_refine_ls_goodness_of_fit_ref 1.140
_refine_ls_hydrogen_treatment constr
_refine_ls_matrix_type full
_refine_ls_number_parameters 1153
_refine_ls_number_reflns 19457
_refine_ls_number_restraints 0
_refine_ls_restrained_S_all 1.140
_refine_ls_R_factor_all 0.0778
_refine_ls_R_factor_gt 0.0635
_refine_ls_shift/su_max 0.001
_refine_ls_shift/su_mean 0.000
_refine_ls_structure_factor_coef Fsqd
_refine_ls_weighting_details 'calc w=1/[\s^2^(Fo^2^)+(0.0348P)^2^+13.3556P] where P=(Fo^2^+2Fc^2^)/3'
_refine_ls_weighting_scheme calc
_refine_ls_wR_factor_gt 0.1520
_refine_ls_wR_factor_ref 0.1593
_reflns_number_gt 16097
_reflns_number_total 19457
_reflns_threshold_expression >2sigma(I)
_cod_data_source_file c1dt10543d.txt
_cod_data_source_block n2opph
_cod_database_code 7016644

loop_
_symmetry_equiv_pos_as_xyz
'x, y, z'
'-x, -y, -z'

loop_
_atom_site_label
_atom_site_type_symbol
_atom_site_fract_x
_atom_site_fract_y
_atom_site_fract_z
_atom_site_U_iso_or_equiv
_atom_site_adp_type
_atom_site_occupancy
_atom_site_symmetry_multiplicity
_atom_site_calc_flag
_atom_site_refinement_flags
O1A O 0.3387(2) 0.76474(13) 0.07159(11) 0.0358(6) Uani 1 1 d .
C2A C 0.4367(4) 0.7272(2) 0.10216(18) 0.0398(9) Uani 1 1 d .
H2A H 0.3964 0.7179 0.1385 0.048 Uiso 1 1 calc R
H2B H 0.5074 0.7560 0.1055 0.048 Uiso 1 1 calc R
C3A C 0.4970(4) 0.6597(2) 0.07807(17) 0.0351(9) Uani 1 1 d .
H3A H 0.5185 0.6677 0.0394 0.042 Uiso 1 1 calc R
H3B H 0.5807 0.6443 0.0941 0.042 Uiso 1 1 calc R
N4A N 0.4138(3) 0.60412(15) 0.08514(12) 0.0271(6) Uani 1 1 d .
C5A C 0.3543(3) 0.59014(18) 0.03655(14) 0.0287(7) Uani 1 1 d .
H5A H 0.3028 0.5512 0.0444 0.034 Uiso 1 1 calc R
H5B H 0.4260 0.5752 0.0090 0.034 Uiso 1 1 calc R
C6A C 0.2656(3) 0.64898(18) 0.01333(14) 0.0278(7) Uani 1 1 d .
H6A H 0.2445 0.6360 -0.0222 0.033 Uiso 1 1 calc R
H6B H 0.3145 0.6892 0.0080 0.033 Uiso 1 1 calc R
N7A N 0.1381(3) 0.67009(14) 0.04665(11) 0.0232(6) Uani 1 1 d .
H7A H 0.0915 0.7048 0.0271 0.028 Uiso 1 1 calc R
C8A C 0.1520(3) 0.69977(18) 0.09964(14) 0.0274(7) Uani 1 1 d .
H8A H 0.2107 0.6666 0.1201 0.033 Uiso 1 1 calc R
H8B H 0.0647 0.7065 0.1200 0.033 Uiso 1 1 calc R
C9A C 0.2075(4) 0.76792(19) 0.09420(16) 0.0354(8) Uani 1 1 d .
H9A H 0.1509 0.7999 0.0720 0.042 Uiso 1 1 calc R
H9B H 0.2023 0.7876 0.1300 0.042 Uiso 1 1 calc R
C10A C 0.4815(3) 0.53965(19) 0.10669(15) 0.0319(8) Uani 1 1 d .
H10A H 0.5581 0.5502 0.1246 0.038 Uiso 1 1 calc R
H10B H 0.5155 0.5094 0.0767 0.038 Uiso 1 1 calc R
P1A P 0.37804(9) 0.49318(5) 0.15389(4) 0.0274(2) Uani 1 1 d .
O11A O 0.2528(2) 0.47989(14) 0.13217(10) 0.0345(6) Uani 1 1 d .
O12A O 0.4699(3) 0.43235(13) 0.17241(11) 0.0373(6) Uani 1 1 d .
C11A C 0.3330(4) 0.55354(18) 0.20719(14) 0.0301(8) Uani 1 1 d .
C12A C 0.4286(4) 0.5722(2) 0.23788(17) 0.0413(9) Uani 1 1 d .
H12A H 0.5173 0.5516 0.2321 0.050 Uiso 1 1 calc R
C13A C 0.3944(5) 0.6207(2) 0.27671(19) 0.0533(12) Uani 1 1 d .
H13A H 0.4598 0.6336 0.2972 0.064 Uiso 1 1 calc R
C14A C 0.2654(6) 0.6505(2) 0.28574(19) 0.0553(12) Uani 1 1 d .
H14A H 0.2425 0.6840 0.3123 0.066 Uiso 1 1 calc R
C15A C 0.1699(5) 0.6317(2) 0.25642(19) 0.0506(11) Uani 1 1 d .
H15A H 0.0811 0.6520 0.2628 0.061 Uiso 1 1 calc R
C16A C 0.2037(4) 0.5829(2) 0.21752(15) 0.0359(9) Uani 1 1 d .
H16A H 0.1374 0.5695 0.1977 0.043 Uiso 1 1 calc R
C20A C 0.0545(3) 0.61334(17) 0.05369(14) 0.0260(7) Uani 1 1 d .
H20A H 0.0826 0.5832 0.0841 0.031 Uiso 1 1 calc R
H20B H 0.0686 0.5855 0.0213 0.031 Uiso 1 1 calc R
P2A P -0.12244(8) 0.64457(5) 0.06578(3) 0.02393(18) Uani 1 1 d .
O21A O -0.1425(2) 0.71725(12) 0.04463(10) 0.0292(5) Uani 1 1 d .
O22A O -0.1922(2) 0.59160(13) 0.04276(10) 0.0309(5) Uani 1 1 d .
C21A C -0.1619(3) 0.64293(18) 0.13732(14) 0.0262(7) Uani 1 1 d .
C22A C -0.1410(4) 0.58097(19) 0.16686(15) 0.0322(8) Uani 1 1 d .
H22A H -0.1030 0.5404 0.1492 0.039 Uiso 1 1 calc R
C23A C -0.1747(4) 0.5779(2) 0.22097(16) 0.0403(9) Uani 1 1 d .
H23A H -0.1597 0.5356 0.2404 0.048 Uiso 1 1 calc R
C24A C -0.2310(4) 0.6375(2) 0.24716(16) 0.0449(10) Uani 1 1 d .
H24A H -0.2538 0.6359 0.2845 0.054 Uiso 1 1 calc R
C25A C -0.2535(4) 0.6986(2) 0.21838(17) 0.0449(10) Uani 1 1 d .
H25A H -0.2937 0.7389 0.2360 0.054 Uiso 1 1 calc R
C26A C -0.2178(4) 0.70177(19) 0.16391(15) 0.0333(8) Uani 1 1 d .
H26A H -0.2317 0.7444 0.1447 0.040 Uiso 1 1 calc R
O1C O 0.5648(2) 0.83567(15) 1.00990(10) 0.0362(6) Uani 1 1 d .
C2C C 0.4671(4) 0.8661(2) 0.97568(15) 0.0397(10) Uani 1 1 d .
H2C H 0.4962 0.9083 0.9583 0.048 Uiso 1 1 calc R
H2D H 0.3836 0.8796 0.9976 0.048 Uiso 1 1 calc R
C3C C 0.4425(3) 0.8183(2) 0.93317(15) 0.0348(9) Uani 1 1 d .
H3C H 0.4333 0.7725 0.9499 0.042 Uiso 1 1 calc R
H3D H 0.3582 0.8358 0.9183 0.042 Uiso 1 1 calc R
N4C N 0.5474(3) 0.81068(15) 0.88931(11) 0.0253(6) Uani 1 1 d .
C5C C 0.6309(3) 0.74452(17) 0.88912(14) 0.0275(7) Uani 1 1 d .
H5C H 0.6941 0.7433 0.8570 0.033 Uiso 1 1 calc R
H5D H 0.5749 0.7077 0.8862 0.033 Uiso 1 1 calc R
C6C C 0.7074(3) 0.72887(18) 0.93787(15) 0.0282(7) Uani 1 1 d .
H6C H 0.7471 0.6802 0.9371 0.034 Uiso 1 1 calc R
H6D H 0.6446 0.7342 0.9700 0.034 Uiso 1 1 calc R
N7C N 0.8158(3) 0.77291(14) 0.94348(11) 0.0242(6) Uani 1 1 d .
H7C H 0.8563 0.7566 0.9739 0.029 Uiso 1 1 calc R
C8C C 0.7682(3) 0.84785(17) 0.95161(14) 0.0256(7) Uani 1 1 d .
H8C H 0.7152 0.8656 0.9219 0.031 Uiso 1 1 calc R
H8D H 0.8455 0.8733 0.9501 0.031 Uiso 1 1 calc R
C9C C 0.6863(4) 0.8624(2) 1.00387(15) 0.0347(8) Uani 1 1 d .
H9C H 0.7390 0.8434 1.0333 0.042 Uiso 1 1 calc R
H9D H 0.6688 0.9128 1.0078 0.042 Uiso 1 1 calc R
C10C C 0.5019(3) 0.82889(18) 0.83610(13) 0.0256(7) Uani 1 1 d .
H10C H 0.4130 0.8555 0.8400 0.031 Uiso 1 1 calc R
H10D H 0.4958 0.7864 0.8171 0.031 Uiso 1 1 calc R
P1C P 0.61454(8) 0.87956(4) 0.79733(3) 0.02248(18) Uani 1 1 d .
O11C O 0.7517(2) 0.84048(12) 0.79592(10) 0.0272(5) Uani 1 1 d .
O12C O 0.5624(2) 0.89949(13) 0.74409(9) 0.0297(5) Uani 1 1 d .
C11C C 0.6109(3) 0.95626(17) 0.83551(13) 0.0266(7) Uani 1 1 d .
C12C C 0.4919(4) 0.9947(2) 0.85186(15) 0.0351(8) Uani 1 1 d .
H12C H 0.4116 0.9800 0.8439 0.042 Uiso 1 1 calc R
C13C C 0.4895(5) 1.0545(2) 0.87986(17) 0.0449(10) Uani 1 1 d .
H13C H 0.4077 1.0805 0.8909 0.054 Uiso 1 1 calc R
C14C C 0.6058(5) 1.0762(2) 0.89162(16) 0.0470(11) Uani 1 1 d .
H14C H 0.6040 1.1168 0.9111 0.056 Uiso 1 1 calc R
C15C C 0.7239(5) 1.0390(2) 0.87515(18) 0.0466(11) Uani 1 1 d .
H15C H 0.8039 1.0542 0.8829 0.056 Uiso 1 1 calc R
C16C C 0.7270(4) 0.9788(2) 0.84709(16) 0.0361(9) Uani 1 1 d .
H16C H 0.8091 0.9532 0.8359 0.043 Uiso 1 1 calc R
C20C C 0.9195(3) 0.76433(17) 0.89774(13) 0.0244(7) Uani 1 1 d .
H20C H 0.8896 0.7943 0.8675 0.029 Uiso 1 1 calc R
H20D H 0.9296 0.7162 0.8862 0.029 Uiso 1 1 calc R
P2C P 1.08139(8) 0.78511(4) 0.91341(3) 0.02257(18) Uani 1 1 d .
O21C O 1.0895(2) 0.76827(13) 0.97161(10) 0.0296(5) Uani 1 1 d .
O22C O 1.1792(2) 0.74947(12) 0.87245(10) 0.0291(5) Uani 1 1 d .
C21C C 1.0866(3) 0.87702(17) 0.90390(13) 0.0241(7) Uani 1 1 d .
C22C C 1.0840(4) 0.90851(19) 0.85367(15) 0.0316(8) Uani 1 1 d .
H22C H 1.0737 0.8824 0.8238 0.038 Uiso 1 1 calc R
C23C C 1.0963(4) 0.9776(2) 0.84675(17) 0.0419(10) Uani 1 1 d .
H23C H 1.0932 0.9987 0.8122 0.050 Uiso 1 1 calc R
C24C C 1.1131(4) 1.0162(2) 0.89009(19) 0.0448(10) Uani 1 1 d .
H24C H 1.1226 1.0636 0.8852 0.054 Uiso 1 1 calc R
C25C C 1.1159(4) 0.9855(2) 0.94020(18) 0.0432(10) Uani 1 1 d .
H25C H 1.1271 1.0118 0.9699 0.052 Uiso 1 1 calc R
C26C C 1.1024(3) 0.91628(19) 0.94725(15) 0.0319(8) Uani 1 1 d .
H26C H 1.1038 0.8954 0.9819 0.038 Uiso 1 1 calc R
O1E O 0.9933(3) 0.73584(14) 0.42370(11) 0.0386(6) Uani 1 1 d .
C2E C 1.0885(4) 0.7744(2) 0.39584(17) 0.0379(9) Uani 1 1 d .
H2E H 1.0626 0.7858 0.3593 0.045 Uiso 1 1 calc R
H2F H 1.1749 0.7454 0.3928 0.045 Uiso 1 1 calc R
C3E C 1.1028(4) 0.8405(2) 0.42284(16) 0.0350(8) Uani 1 1 d .
H3E H 1.1078 0.8303 0.4615 0.042 Uiso 1 1 calc R
H3F H 1.1874 0.8560 0.4088 0.042 Uiso 1 1 calc R
N4E N 0.9973(3) 0.89745(15) 0.41615(12) 0.0277(6) Uani 1 1 d .
C5E C 0.9080(3) 0.91015(18) 0.46397(14) 0.0286(7) Uani 1 1 d .
H5E H 0.8406 0.9492 0.4562 0.034 Uiso 1 1 calc R
H5F H 0.9586 0.9243 0.4924 0.034 Uiso 1 1 calc R
C6E C 0.8385(3) 0.85011(19) 0.48516(14) 0.0294(8) Uani 1 1 d .
H6E H 0.9055 0.8096 0.4892 0.035 Uiso 1 1 calc R
H6F H 0.7957 0.8611 0.5211 0.035 Uiso 1 1 calc R
N7E N 0.7362(3) 0.83089(14) 0.45124(11) 0.0253(6) Uani 1 1 d .
H7E H 0.7000 0.7948 0.4695 0.030 Uiso 1 1 calc R
C8E C 0.7883(3) 0.80473(18) 0.39733(14) 0.0271(7) Uani 1 1 d .
H8E H 0.8400 0.8388 0.3785 0.033 Uiso 1 1 calc R
H8F H 0.7131 0.8003 0.3763 0.033 Uiso 1 1 calc R
C9E C 0.8741(4) 0.7360(2) 0.39973(17) 0.0373(9) Uani 1 1 d .
H9E H 0.8226 0.7026 0.4196 0.045 Uiso 1 1 calc R
H9F H 0.8953 0.7196 0.3629 0.045 Uiso 1 1 calc R
C10E C 1.0455(4) 0.96204(19) 0.39621(15) 0.0312(8) Uani 1 1 d .
H10E H 1.1372 0.9515 0.3803 0.037 Uiso 1 1 calc R
H10F H 1.0467 0.9922 0.4267 0.037 Uiso 1 1 calc R
P1E P 0.94629(9) 1.00824(5) 0.34678(4) 0.0281(2) Uani 1 1 d .
O11E O 0.8045(3) 1.02501(14) 0.36691(11) 0.0372(6) Uani 1 1 d .
O12E O 1.0209(3) 1.06644(14) 0.32669(11) 0.0387(6) Uani 1 1 d .
C11E C 0.9530(4) 0.94550(19) 0.29543(15) 0.0314(8) Uani 1 1 d .
C12E C 1.0721(4) 0.9176(2) 0.27013(17) 0.0459(10) Uani 1 1 d .
H12E H 1.1513 0.9337 0.2779 0.055 Uiso 1 1 calc R
C13E C 1.0763(5) 0.8661(3) 0.2333(2) 0.0599(13) Uani 1 1 d .
H13E H 1.1585 0.8464 0.2168 0.072 Uiso 1 1 calc R
C14E C 0.9620(5) 0.8438(3) 0.2207(2) 0.0574(13) Uani 1 1 d .
H14E H 0.9653 0.8085 0.1958 0.069 Uiso 1 1 calc R
C15E C 0.8428(5) 0.8725(2) 0.24434(18) 0.0489(11) Uani 1 1 d .
H15E H 0.7636 0.8579 0.2350 0.059 Uiso 1 1 calc R
C16E C 0.8382(4) 0.9225(2) 0.28152(15) 0.0350(8) Uani 1 1 d .
H16E H 0.7555 0.9416 0.2980 0.042 Uiso 1 1 calc R
C20E C 0.6258(3) 0.88735(18) 0.44668(14) 0.0285(7) Uani 1 1 d .
H20E H 0.6499 0.9194 0.4172 0.034 Uiso 1 1 calc R
H20F H 0.6123 0.9133 0.4801 0.034 Uiso 1 1 calc R
P2E P 0.47063(9) 0.85568(5) 0.43424(3) 0.02552(19) Uani 1 1 d .
O21E O 0.4792(2) 0.78266(13) 0.45490(9) 0.0302(5) Uani 1 1 d .
O22E O 0.3642(2) 0.90822(13) 0.45758(10) 0.0331(6) Uani 1 1 d .
C21E C 0.4627(3) 0.85771(18) 0.36275(14) 0.0262(7) Uani 1 1 d .
C22E C 0.4650(4) 0.91994(19) 0.33397(15) 0.0339(8) Uani 1 1 d .
H22E H 0.4721 0.9605 0.3522 0.041 Uiso 1 1 calc R
C23E C 0.4572(4) 0.9235(2) 0.27956(16) 0.0396(9) Uani 1 1 d .
H23E H 0.4594 0.9661 0.2605 0.048 Uiso 1 1 calc R
C24E C 0.4461(4) 0.8641(2) 0.25283(16) 0.0430(10) Uani 1 1 d .
H24E H 0.4407 0.8662 0.2153 0.052 Uiso 1 1 calc R
C25E C 0.4429(4) 0.8024(2) 0.28054(16) 0.0411(9) Uani 1 1 d .
H25E H 0.4340 0.7622 0.2622 0.049 Uiso 1 1 calc R
C26E C 0.4526(4) 0.7990(2) 0.33553(15) 0.0337(8) Uani 1 1 d .
H26E H 0.4523 0.7561 0.3544 0.040 Uiso 1 1 calc R
O1G O 0.2246(2) 0.67178(13) 0.48664(10) 0.0312(6) Uani 1 1 d .
C2G C 0.1242(4) 0.6425(2) 0.51927(14) 0.0313(8) Uani 1 1 d .
H2G H 0.1629 0.5984 0.5352 0.038 Uiso 1 1 calc R
H2H H 0.0557 0.6325 0.4965 0.038 Uiso 1 1 calc R
C3G C 0.0601(3) 0.68874(18) 0.56355(14) 0.0280(7) Uani 1 1 d .
H3G H 0.0386 0.7358 0.5485 0.034 Uiso 1 1 calc R
H3H H -0.0236 0.6723 0.5776 0.034 Uiso 1 1 calc R
N4G N 0.1424(3) 0.69142(14) 0.60774(11) 0.0233(6) Uani 1 1 d .
C5G C 0.1963(3) 0.75647(16) 0.61071(14) 0.0244(7) Uani 1 1 d .
H5G H 0.2456 0.7547 0.6428 0.029 Uiso 1 1 calc R
H5H H 0.1223 0.7941 0.6151 0.029 Uiso 1 1 calc R
C6G C 0.2869(3) 0.77345(17) 0.56238(14) 0.0257(7) Uani 1 1 d .
H6G H 0.2401 0.7704 0.5300 0.031 Uiso 1 1 calc R
H6H H 0.3036 0.8217 0.5646 0.031 Uiso 1 1 calc R
N7G N 0.4182(3) 0.72850(14) 0.55541(11) 0.0228(6) Uani 1 1 d .
H7G H 0.4640 0.7456 0.5253 0.027 Uiso 1 1 calc R
C8G C 0.4091(3) 0.65413(17) 0.54548(14) 0.0263(7) Uani 1 1 d .
H8G H 0.3514 0.6359 0.5748 0.032 Uiso 1 1 calc R
H8H H 0.4978 0.6277 0.5464 0.032 Uiso 1 1 calc R
C9G C 0.3562(3) 0.64240(19) 0.49287(15) 0.0314(8) Uani 1 1 d .
H9G H 0.4141 0.6610 0.4638 0.038 Uiso 1 1 calc R
H9H H 0.3624 0.5922 0.4882 0.038 Uiso 1 1 calc R
C10G C 0.0816(3) 0.67029(17) 0.66029(13) 0.0248(7) Uani 1 1 d .
H10G H 0.0069 0.6449 0.6550 0.030 Uiso 1 1 calc R
H10H H 0.0467 0.7117 0.6808 0.030 Uiso 1 1 calc R
P1G P 0.20011(8) 0.61617(4) 0.69795(3) 0.02333(18) Uani 1 1 d .
O11G O 0.3190(2) 0.65303(12) 0.70073(10) 0.0280(5) Uani 1 1 d .
O12G O 0.1328(2) 0.59506(13) 0.75054(10) 0.0308(5) Uani 1 1 d .
C11G C 0.2487(3) 0.54095(17) 0.65734(13) 0.0239(7) Uani 1 1 d .
C12G C 0.1537(4) 0.50525(18) 0.63900(15) 0.0314(8) Uani 1 1 d .
H12G H 0.0629 0.5201 0.6479 0.038 Uiso 1 1 calc R
C13G C 0.1912(4) 0.4481(2) 0.60773(17) 0.0400(9) Uani 1 1 d .
H13G H 0.1259 0.4245 0.5949 0.048 Uiso 1 1 calc R
C14G C 0.3230(4) 0.4255(2) 0.59528(17) 0.0409(9) Uani 1 1 d .
H14G H 0.3483 0.3862 0.5741 0.049 Uiso 1 1 calc R
C15G C 0.4180(4) 0.4601(2) 0.61370(17) 0.0401(9) Uani 1 1 d .
H15G H 0.5086 0.4446 0.6053 0.048 Uiso 1 1 calc R
C16G C 0.3801(4) 0.51773(19) 0.64466(15) 0.0316(8) Uani 1 1 d .
H16G H 0.4456 0.5414 0.6572 0.038 Uiso 1 1 calc R
C20G C 0.4993(3) 0.73414(17) 0.60140(13) 0.0243(7) Uani 1 1 d .
H20G H 0.4719 0.7025 0.6307 0.029 Uiso 1 1 calc R
H20H H 0.4805 0.7815 0.6147 0.029 Uiso 1 1 calc R
P2G P 0.67770(8) 0.71409(4) 0.58468(3) 0.02212(18) Uani 1 1 d .
O21G O 0.7022(2) 0.73226(13) 0.52666(10) 0.0305(5) Uani 1 1 d .
O22G O 0.7403(2) 0.74844(12) 0.62596(10) 0.0282(5) Uani 1 1 d .
C21G C 0.7237(3) 0.62206(17) 0.59277(13) 0.0228(7) Uani 1 1 d .
C22G C 0.7107(4) 0.58843(18) 0.64215(14) 0.0291(7) Uani 1 1 d .
H22G H 0.6727 0.6133 0.6725 0.035 Uiso 1 1 calc R
C23G C 0.7533(4) 0.51837(19) 0.64731(17) 0.0380(9) Uani 1 1 d .
H23G H 0.7432 0.4954 0.6811 0.046 Uiso 1 1 calc R
C24G C 0.8102(4) 0.48208(19) 0.60327(19) 0.0402(10) Uani 1 1 d .
H24G H 0.8395 0.4343 0.6068 0.048 Uiso 1 1 calc R
C25G C 0.8241(4) 0.5154(2) 0.55436(18) 0.0414(10) Uani 1 1 d .
H25G H 0.8634 0.4905 0.5242 0.050 Uiso 1 1 calc R
C26G C 0.7811(4) 0.58486(19) 0.54898(15) 0.0317(8) Uani 1 1 d .
H26G H 0.7908 0.6074 0.5150 0.038 Uiso 1 1 calc R
N1I N 0.2600(3) 0.61138(15) 0.84321(12) 0.0290(6) Uani 1 1 d .
H1I H 0.3495 0.6024 0.8369 0.035 Uiso 1 1 d R
H1J H 0.2311 0.5795 0.8686 0.035 Uiso 1 1 d R
H1K H 0.2423 0.6517 0.8546 0.035 Uiso 1 1 d R
H1L H 0.2276 0.6012 0.8121 0.035 Uiso 1 1 d R
N2I N 0.2342(3) 0.77505(15) 0.76098(12) 0.0285(6) Uani 1 1 d .
H2I H 0.2298 0.7750 0.7994 0.034 Uiso 1 1 d R
H2J H 0.1496 0.7828 0.7528 0.034 Uiso 1 1 d R
H2K H 0.2576 0.7341 0.7449 0.034 Uiso 1 1 d R
H2L H 0.2838 0.8042 0.7450 0.034 Uiso 1 1 d R
N3I N 0.7435(3) 0.88628(15) 0.65370(12) 0.0284(6) Uani 1 1 d .
H3I H 0.6893 0.8915 0.6868 0.034 Uiso 1 1 d R
H3J H 0.7489 0.8412 0.6448 0.034 Uiso 1 1 d R
H3K H 0.7027 0.9143 0.6245 0.034 Uiso 1 1 d R
H3L H 0.8167 0.9017 0.6597 0.034 Uiso 1 1 d R
N4I N 0.7537(3) 0.71922(15) 0.73714(12) 0.0287(6) Uani 1 1 d .
H4I H 0.7559 0.7624 0.7548 0.034 Uiso 1 1 d R
H4J H 0.6677 0.7069 0.7431 0.034 Uiso 1 1 d R
H4K H 0.7704 0.7215 0.7014 0.034 Uiso 1 1 d R
H4L H 0.8122 0.6912 0.7521 0.034 Uiso 1 1 d R
O1W O 0.8488(3) 0.45561(14) 0.06958(10) 0.0381(6) Uani 1 1 d .
H1W H 0.9431 0.4493 0.0667 0.046 Uiso 1 1 d R
H1X H 0.8387 0.5031 0.0603 0.046 Uiso 1 1 d R
O2W O 0.6055(3) 0.06888(16) 0.43851(12) 0.0461(7) Uani 1 1 d .
H2W H 0.6381 0.0744 0.4722 0.055 Uiso 1 1 d R
H2X H 0.6903 0.0542 0.4179 0.055 Uiso 1 1 d R
O3W O 0.5166(3) 0.67290(13) 0.75884(11) 0.0370(6) Uani 1 1 d .
H3W H 0.5283 0.6344 0.7786 0.044 Uiso 1 1 d R
H3X H 0.4532 0.6618 0.7362 0.044 Uiso 1 1 d R
O4W O 0.1114(3) 0.42893(15) 0.06222(11) 0.0449(7) Uani 1 1 d .
H4W H 0.1594 0.4231 0.0288 0.054 Uiso 1 1 d R
H4X H 0.1704 0.4429 0.0835 0.054 Uiso 1 1 d R
O5W O 0.3590(3) 0.04407(14) 0.43264(11) 0.0400(6) Uani 1 1 d .
H5W H 0.3530 -0.0022 0.4414 0.048 Uiso 1 1 d R
H5X H 0.4515 0.0524 0.4332 0.048 Uiso 1 1 d R
O6W O 0.9850(2) 0.82444(13) 0.73836(11) 0.0368(6) Uani 1 1 d .
H6W H 0.9838 0.8617 0.7182 0.044 Uiso 1 1 d R
H6X H 0.9059 0.8347 0.7591 0.044 Uiso 1 1 d R
O7W O 0.6529(3) 0.12704(18) 0.30293(15) 0.0630(10) Uani 1 1 d .
H7W H 0.7115 0.1000 0.3200 0.076 Uiso 1 1 d R
H7X H 0.5915 0.1078 0.2847 0.076 Uiso 1 1 d R
O8W O 0.1145(3) 0.38076(19) 0.19925(16) 0.0723(12) Uani 1 1 d .
H8W H 0.1553 0.4085 0.1788 0.087 Uiso 1 1 d R
H8X H 0.0279 0.3912 0.2139 0.087 Uiso 1 1 d R

loop_
_atom_site_aniso_label
_atom_site_aniso_U_11
_atom_site_aniso_U_22
_atom_site_aniso_U_33
_atom_site_aniso_U_23
_atom_site_aniso_U_13
_atom_site_aniso_U_12
O1A 0.0303(13) 0.0333(14) 0.0451(16) 0.0054(12) -0.0062(12) -0.0088(11)
C2A 0.035(2) 0.037(2) 0.052(3) 0.0017(18) -0.0120(18) -0.0148(17)
C3A 0.0242(18) 0.038(2) 0.044(2) 0.0097(17) -0.0029(16) -0.0096(15)
N4A 0.0234(14) 0.0271(15) 0.0301(16) 0.0073(12) -0.0015(12) -0.0031(11)
C5A 0.0270(18) 0.0309(18) 0.0267(18) 0.0006(14) 0.0028(14) -0.0016(14)
C6A 0.0273(18) 0.0307(18) 0.0239(17) 0.0022(14) 0.0039(14) -0.0030(14)
N7A 0.0212(14) 0.0244(14) 0.0238(14) 0.0050(11) -0.0024(11) -0.0027(11)
C8A 0.0248(17) 0.0329(19) 0.0243(17) -0.0043(14) 0.0019(13) -0.0050(14)
C9A 0.034(2) 0.032(2) 0.041(2) -0.0077(17) -0.0039(16) -0.0054(16)
C10A 0.0226(17) 0.0332(19) 0.037(2) 0.0086(16) 0.0007(15) 0.0019(14)
P1A 0.0263(4) 0.0276(5) 0.0275(5) 0.0057(4) -0.0008(4) -0.0034(4)
O11A 0.0334(14) 0.0398(15) 0.0312(14) 0.0004(11) -0.0033(11) -0.0083(11)
O12A 0.0359(14) 0.0312(14) 0.0423(16) 0.0116(12) -0.0009(12) -0.0002(11)
C11A 0.0339(19) 0.0273(18) 0.0284(19) 0.0090(14) -0.0027(15) -0.0044(15)
C12A 0.041(2) 0.040(2) 0.045(2) -0.0013(18) -0.0047(18) -0.0128(18)
C13A 0.070(3) 0.047(3) 0.048(3) -0.004(2) -0.010(2) -0.023(2)
C14A 0.084(4) 0.038(2) 0.044(3) -0.012(2) 0.007(2) -0.013(2)
C15A 0.059(3) 0.042(2) 0.046(3) -0.002(2) 0.007(2) 0.004(2)
C16A 0.039(2) 0.038(2) 0.030(2) 0.0041(16) -0.0017(16) -0.0024(16)
C20A 0.0295(18) 0.0225(16) 0.0256(18) 0.0012(13) -0.0017(14) -0.0032(13)
P2A 0.0237(4) 0.0265(4) 0.0215(4) 0.0021(3) -0.0013(3) -0.0045(3)
O21A 0.0311(13) 0.0287(13) 0.0267(13) 0.0061(10) -0.0025(10) -0.0015(10)
O22A 0.0322(13) 0.0350(14) 0.0273(13) -0.0015(10) -0.0038(10) -0.0096(11)
C21A 0.0231(16) 0.0302(18) 0.0262(18) 0.0011(14) -0.0011(13) -0.0085(14)
C22A 0.038(2) 0.0302(19) 0.0278(19) 0.0013(15) 0.0002(15) -0.0065(15)
C23A 0.053(2) 0.038(2) 0.030(2) 0.0122(17) -0.0006(18) -0.0135(18)
C24A 0.056(3) 0.054(3) 0.025(2) 0.0001(18) 0.0097(18) -0.016(2)
C25A 0.055(3) 0.039(2) 0.040(2) -0.0096(18) 0.0116(19) -0.0086(19)
C26A 0.035(2) 0.0306(19) 0.033(2) 0.0000(15) 0.0043(16) -0.0046(15)
O1C 0.0252(13) 0.0565(17) 0.0246(13) 0.0057(12) 0.0016(10) -0.0020(12)
C2C 0.0283(19) 0.062(3) 0.0245(19) 0.0020(18) 0.0014(15) 0.0073(18)
C3C 0.0234(18) 0.054(2) 0.0264(19) 0.0048(17) 0.0027(14) -0.0070(16)
N4C 0.0213(14) 0.0317(16) 0.0230(15) 0.0005(12) 0.0001(11) -0.0049(11)
C5C 0.0293(18) 0.0241(17) 0.0307(19) 0.0013(14) -0.0041(14) -0.0088(14)
C6C 0.0278(18) 0.0236(17) 0.0340(19) 0.0074(14) -0.0029(15) -0.0080(14)
N7C 0.0243(14) 0.0271(15) 0.0212(14) 0.0043(11) -0.0031(11) -0.0042(11)
C8C 0.0232(16) 0.0261(17) 0.0271(18) -0.0008(14) -0.0010(13) -0.0032(13)
C9C 0.0313(19) 0.039(2) 0.033(2) -0.0072(16) 0.0026(16) -0.0017(16)
C10C 0.0230(16) 0.0296(18) 0.0247(17) 0.0008(14) -0.0036(13) -0.0050(13)
P1C 0.0237(4) 0.0236(4) 0.0199(4) 0.0008(3) -0.0006(3) -0.0035(3)
O11C 0.0242(12) 0.0272(12) 0.0290(13) 0.0016(10) 0.0016(10) -0.0017(9)
O12C 0.0365(14) 0.0326(13) 0.0204(12) 0.0011(10) -0.0044(10) -0.0048(11)
C11C 0.0356(19) 0.0243(17) 0.0200(17) 0.0039(13) -0.0008(14) -0.0065(14)
C12C 0.038(2) 0.033(2) 0.033(2) -0.0018(16) 0.0039(16) -0.0055(16)
C13C 0.061(3) 0.034(2) 0.036(2) -0.0050(17) 0.010(2) 0.0001(19)
C14C 0.086(3) 0.026(2) 0.030(2) -0.0051(16) -0.004(2) -0.010(2)
C15C 0.064(3) 0.034(2) 0.047(3) 0.0004(19) -0.018(2) -0.017(2)
C16C 0.042(2) 0.031(2) 0.037(2) 0.0002(16) -0.0074(17) -0.0085(16)
C20C 0.0259(17) 0.0252(17) 0.0208(16) -0.0014(13) 0.0011(13) -0.0007(13)
P2C 0.0216(4) 0.0227(4) 0.0223(4) 0.0031(3) -0.0002(3) -0.0012(3)
O21C 0.0302(13) 0.0330(13) 0.0255(13) 0.0085(10) -0.0041(10) -0.0054(10)
O22C 0.0277(12) 0.0253(12) 0.0319(13) -0.0011(10) 0.0052(10) 0.0007(10)
C21C 0.0183(15) 0.0265(17) 0.0264(17) 0.0001(13) 0.0027(13) -0.0017(13)
C22C 0.0350(19) 0.0309(19) 0.0279(19) 0.0032(15) -0.0004(15) -0.0032(15)
C23C 0.049(2) 0.035(2) 0.040(2) 0.0122(18) 0.0036(18) -0.0066(18)
C24C 0.048(2) 0.027(2) 0.060(3) 0.0023(19) 0.003(2) -0.0112(17)
C25C 0.043(2) 0.037(2) 0.051(3) -0.0123(19) -0.0012(19) -0.0108(18)
C26C 0.0302(19) 0.034(2) 0.032(2) -0.0026(15) -0.0008(15) -0.0061(15)
O1E 0.0323(14) 0.0342(14) 0.0478(17) 0.0061(12) 0.0010(12) -0.0041(11)
C2E 0.031(2) 0.037(2) 0.043(2) 0.0033(17) 0.0048(17) -0.0006(16)
C3E 0.0299(19) 0.039(2) 0.037(2) 0.0122(17) -0.0070(16) -0.0069(16)
N4E 0.0248(15) 0.0307(16) 0.0284(16) 0.0039(12) -0.0008(12) -0.0097(12)
C5E 0.0318(18) 0.0309(19) 0.0247(18) -0.0013(14) -0.0036(14) -0.0090(15)
C6E 0.0283(18) 0.0349(19) 0.0262(18) 0.0044(15) -0.0048(14) -0.0088(15)
N7E 0.0269(15) 0.0260(15) 0.0239(15) 0.0050(11) -0.0013(11) -0.0086(12)
C8E 0.0269(17) 0.0301(18) 0.0250(18) -0.0044(14) -0.0003(14) -0.0062(14)
C9E 0.036(2) 0.032(2) 0.045(2) -0.0079(17) -0.0008(17) -0.0053(16)
C10E 0.0301(19) 0.034(2) 0.0320(19) 0.0048(15) -0.0038(15) -0.0147(15)
P1E 0.0282(5) 0.0307(5) 0.0263(5) 0.0048(4) -0.0017(4) -0.0092(4)
O11E 0.0322(14) 0.0453(16) 0.0331(15) -0.0005(12) 0.0013(11) -0.0044(12)
O12E 0.0422(15) 0.0351(15) 0.0413(16) 0.0112(12) -0.0061(12) -0.0168(12)
C11E 0.0318(19) 0.035(2) 0.0276(19) 0.0079(15) -0.0007(15) -0.0089(15)
C12E 0.038(2) 0.061(3) 0.040(2) -0.010(2) 0.0015(18) -0.011(2)
C13E 0.053(3) 0.071(3) 0.055(3) -0.025(3) 0.005(2) -0.004(2)
C14E 0.073(3) 0.054(3) 0.049(3) -0.014(2) -0.003(2) -0.016(2)
C15E 0.057(3) 0.052(3) 0.042(2) -0.002(2) -0.008(2) -0.023(2)
C16E 0.036(2) 0.040(2) 0.031(2) 0.0016(16) -0.0005(16) -0.0142(17)
C20E 0.0304(18) 0.0267(18) 0.0278(18) 0.0007(14) 0.0006(14) -0.0039(14)
P2E 0.0262(4) 0.0289(5) 0.0216(4) 0.0030(3) -0.0004(3) -0.0064(3)
O21E 0.0354(14) 0.0319(13) 0.0243(13) 0.0081(10) -0.0052(10) -0.0090(11)
O22E 0.0304(13) 0.0371(14) 0.0304(14) -0.0025(11) 0.0032(10) -0.0021(11)
C21E 0.0212(16) 0.0317(18) 0.0250(17) 0.0047(14) 0.0003(13) -0.0036(13)
C22E 0.042(2) 0.0300(19) 0.0283(19) 0.0046(15) -0.0011(16) -0.0035(16)
C23E 0.048(2) 0.038(2) 0.029(2) 0.0133(17) -0.0023(17) 0.0007(18)
C24E 0.049(2) 0.055(3) 0.025(2) 0.0053(18) -0.0057(17) -0.009(2)
C25E 0.049(2) 0.045(2) 0.031(2) -0.0022(18) -0.0057(18) -0.0135(19)
C26E 0.038(2) 0.035(2) 0.0299(19) 0.0041(15) -0.0028(16) -0.0113(16)
O1G 0.0283(13) 0.0401(15) 0.0262(13) 0.0011(11) -0.0030(10) -0.0081(11)
C2G 0.0295(18) 0.039(2) 0.0277(19) -0.0022(15) -0.0036(15) -0.0110(15)
C3G 0.0230(17) 0.0315(18) 0.0293(19) 0.0004(15) -0.0024(14) -0.0033(14)
N4G 0.0204(13) 0.0258(14) 0.0240(14) -0.0042(11) 0.0000(11) -0.0043(11)
C5G 0.0241(16) 0.0187(16) 0.0297(18) -0.0019(13) 0.0015(14) -0.0018(13)
C6G 0.0264(17) 0.0218(16) 0.0279(18) 0.0046(13) -0.0025(14) -0.0011(13)
N7G 0.0205(13) 0.0256(14) 0.0221(14) 0.0032(11) -0.0001(11) -0.0053(11)
C8G 0.0243(17) 0.0235(17) 0.0305(18) -0.0003(14) 0.0007(14) -0.0026(13)
C9G 0.0287(18) 0.0337(19) 0.032(2) -0.0056(15) 0.0008(15) -0.0062(15)
C10G 0.0207(16) 0.0273(17) 0.0264(18) 0.0009(14) 0.0027(13) -0.0066(13)
P1G 0.0253(4) 0.0240(4) 0.0208(4) 0.0010(3) -0.0001(3) -0.0055(3)
O11G 0.0283(12) 0.0270(12) 0.0300(13) -0.0007(10) -0.0040(10) -0.0075(10)
O12G 0.0345(14) 0.0335(14) 0.0235(13) 0.0028(10) 0.0052(10) -0.0075(11)
C11G 0.0280(17) 0.0247(17) 0.0186(16) 0.0030(13) 0.0000(13) -0.0043(13)
C12G 0.0303(19) 0.0277(18) 0.037(2) -0.0034(15) 0.0000(15) -0.0063(14)
C13G 0.042(2) 0.033(2) 0.047(2) -0.0096(18) -0.0085(18) -0.0079(17)
C14G 0.047(2) 0.033(2) 0.041(2) -0.0122(17) 0.0015(18) 0.0000(17)
C15G 0.034(2) 0.041(2) 0.042(2) -0.0063(18) 0.0044(17) 0.0033(17)
C16G 0.0310(19) 0.0303(19) 0.033(2) -0.0026(15) -0.0009(15) -0.0051(15)
C20G 0.0275(17) 0.0247(17) 0.0212(16) 0.0011(13) -0.0020(13) -0.0062(13)
P2G 0.0233(4) 0.0213(4) 0.0223(4) 0.0033(3) -0.0015(3) -0.0060(3)
O21G 0.0306(13) 0.0337(14) 0.0261(13) 0.0115(10) 0.0008(10) -0.0063(10)
O22G 0.0298(13) 0.0224(12) 0.0339(14) -0.0021(10) -0.0051(10) -0.0071(10)
C21G 0.0228(16) 0.0229(16) 0.0243(17) 0.0005(13) -0.0042(13) -0.0080(13)
C22G 0.0348(19) 0.0256(17) 0.0273(18) 0.0027(14) -0.0004(15) -0.0082(14)
C23G 0.042(2) 0.0289(19) 0.043(2) 0.0143(17) -0.0048(18) -0.0070(16)
C24G 0.034(2) 0.0212(18) 0.065(3) -0.0016(18) -0.0044(19) -0.0024(15)
C25G 0.044(2) 0.034(2) 0.047(2) -0.0147(18) -0.0006(19) -0.0032(17)
C26G 0.035(2) 0.035(2) 0.0261(18) -0.0031(15) -0.0010(15) -0.0087(16)
N1I 0.0331(16) 0.0252(15) 0.0275(16) 0.0001(12) 0.0024(12) -0.0024(12)
N2I 0.0306(16) 0.0266(15) 0.0277(16) -0.0015(12) -0.0014(12) -0.0018(12)
N3I 0.0350(16) 0.0241(15) 0.0267(15) 0.0003(12) -0.0026(12) -0.0061(12)
N4I 0.0300(15) 0.0271(15) 0.0296(16) -0.0005(12) -0.0012(12) -0.0066(12)
O1W 0.0492(16) 0.0328(14) 0.0328(14) 0.0001(11) 0.0039(12) -0.0123(12)
O2W 0.0464(17) 0.0556(19) 0.0360(16) -0.0087(14) 0.0025(13) -0.0076(14)
O3W 0.0367(14) 0.0350(14) 0.0422(16) 0.0116(12) -0.0127(12) -0.0131(11)
O4W 0.0469(17) 0.0541(18) 0.0355(16) -0.0119(13) -0.0015(13) -0.0112(14)
O5W 0.0499(17) 0.0330(14) 0.0356(15) 0.0009(12) -0.0060(12) 0.0010(12)
O6W 0.0311(14) 0.0336(14) 0.0422(16) 0.0098(12) 0.0061(11) -0.0005(11)
O7W 0.0521(19) 0.062(2) 0.083(3) 0.0338(19) -0.0317(18) -0.0291(16)
O8W 0.0392(18) 0.071(2) 0.096(3) 0.045(2) 0.0164(18) 0.0063(16)

loop_
_atom_type_symbol
_atom_type_description
_atom_type_scat_dispersion_real
_atom_type_scat_dispersion_imag
_atom_type_scat_source
C C 0.0033 0.0016 'International Tables Vol C Tables 4.2.6.8 and 6.1.1.4'
H H 0.0000 0.0000 'International Tables Vol C Tables 4.2.6.8 and 6.1.1.4'
N N 0.0061 0.0033 'International Tables Vol C Tables 4.2.6.8 and 6.1.1.4'
O O 0.0106 0.0060 'International Tables Vol C Tables 4.2.6.8 and 6.1.1.4'
P P 0.1023 0.0942 'International Tables Vol C Tables 4.2.6.8 and 6.1.1.4'

loop_
_geom_angle_atom_site_label_1
_geom_angle_atom_site_label_2
_geom_angle_atom_site_label_3
_geom_angle
C9A O1A C2A 116.0(3)
O1A C2A C3A 113.5(3)
O1A C2A H2A 108.9
C3A C2A H2A 108.9
O1A C2A H2B 108.9
C3A C2A H2B 108.9
H2A C2A H2B 107.7
N4A C3A C2A 115.0(3)
N4A C3A H3A 108.5
C2A C3A H3A 108.5
N4A C3A H3B 108.5
C2A C3A H3B 108.5
H3A C3A H3B 107.5
C5A N4A C3A 113.5(3)
C5A N4A C10A 109.4(3)
C3A N4A C10A 113.5(3)
N4A C5A C6A 116.2(3)
N4A C5A H5A 108.2
C6A C5A H5A 108.2
N4A C5A H5B 108.2
C6A C5A H5B 108.2
H5A C5A H5B 107.4
C5A C6A N7A 115.1(3)
C5A C6A H6A 108.5
N7A C6A H6A 108.5
C5A C6A H6B 108.5
N7A C6A H6B 108.5
H6A C6A H6B 107.5
C20A N7A C8A 110.4(3)
C20A N7A C6A 111.9(3)
C8A N7A C6A 115.5(3)
C20A N7A H7A 106.2
C8A N7A H7A 106.2
C6A N7A H7A 106.2
N7A C8A C9A 112.8(3)
N7A C8A H8A 109.0
C9A C8A H8A 109.0
N7A C8A H8B 109.0
C9A C8A H8B 109.0
H8A C8A H8B 107.8
O1A C9A C8A 115.4(3)
O1A C9A H9A 108.4
C8A C9A H9A 108.4
O1A C9A H9B 108.4
C8A C9A H9B 108.4
H9A C9A H9B 107.5
N4A C10A P1A 114.1(2)
N4A C10A H10A 108.7
P1A C10A H10A 108.7
N4A C10A H10B 108.7
P1A C10A H10B 108.7
H10A C10A H10B 107.6
O11A P1A O12A 118.16(16)
O11A P1A C11A 107.19(16)
O12A P1A C11A 110.44(16)
O11A P1A C10A 113.10(16)
O12A P1A C10A 104.21(15)
C11A P1A C10A 102.70(17)
C16A C11A C12A 118.8(4)
C16A C11A P1A 120.6(3)
C12A C11A P1A 120.6(3)
C13A C12A C11A 120.2(4)
C13A C12A H12A 119.9
C11A C12A H12A 119.9
C14A C13A C12A 120.2(4)
C14A C13A H13A 119.9
C12A C13A H13A 119.9
C15A C14A C13A 120.2(4)
C15A C14A H14A 119.9
C13A C14A H14A 119.9
C14A C15A C16A 119.8(4)
C14A C15A H15A 120.1
C16A C15A H15A 120.1
C11A C16A C15A 120.8(4)
C11A C16A H16A 119.6
C15A C16A H16A 119.6
N7A C20A P2A 112.9(2)
N7A C20A H20A 109.0
P2A C20A H20A 109.0
N7A C20A H20B 109.0
P2A C20A H20B 109.0
H20A C20A H20B 107.8
O21A P2A O22A 119.29(15)
O21A P2A C21A 109.51(15)
O22A P2A C21A 107.81(15)
O21A P2A C20A 107.17(15)
O22A P2A C20A 105.30(15)
C21A P2A C20A 107.09(16)
C26A C21A C22A 118.5(3)
C26A C21A P2A 121.3(3)
C22A C21A P2A 120.1(3)
C23A C22A C21A 121.2(4)
C23A C22A H22A 119.4
C21A C22A H22A 119.4
C22A C23A C24A 119.7(4)
C22A C23A H23A 120.2
C24A C23A H23A 120.2
C25A C24A C23A 119.7(4)
C25A C24A H24A 120.2
C23A C24A H24A 120.2
C24A C25A C26A 120.6(4)
C24A C25A H25A 119.7
C26A C25A H25A 119.7
C25A C26A C21A 120.4(4)
C25A C26A H26A 119.8
C21A C26A H26A 119.8
C9C O1C C2C 115.9(3)
O1C C2C C3C 112.8(3)
O1C C2C H2C 109.0
C3C C2C H2C 109.0
O1C C2C H2D 109.0
C3C C2C H2D 109.0
H2C C2C H2D 107.8
N4C C3C C2C 113.6(3)
N4C C3C H3C 108.8
C2C C3C H3C 108.8
N4C C3C H3D 108.8
C2C C3C H3D 108.8
H3C C3C H3D 107.7
C5C N4C C3C 114.7(3)
C5C N4C C10C 111.0(3)
C3C N4C C10C 114.2(3)
N4C C5C C6C 114.8(3)
N4C C5C H5C 108.6
C6C C5C H5C 108.6
N4C C5C H5D 108.6
C6C C5C H5D 108.6
H5C C5C H5D 107.5
C5C C6C N7C 115.9(3)
C5C C6C H6C 108.3
N7C C6C H6C 108.3
C5C C6C H6D 108.3
N7C C6C H6D 108.3
H6C C6C H6D 107.4
C20C N7C C8C 110.5(2)
C20C N7C C6C 111.5(3)
C8C N7C C6C 114.5(3)
C20C N7C H7C 106.6
C8C N7C H7C 106.6
C6C N7C H7C 106.6
N7C C8C C9C 114.0(3)
N7C C8C H8C 108.7
C9C C8C H8C 108.7
N7C C8C H8D 108.7
C9C C8C H8D 108.7
H8C C8C H8D 107.6
O1C C9C C8C 115.8(3)
O1C C9C H9C 108.3
C8C C9C H9C 108.3
O1C C9C H9D 108.3
C8C C9C H9D 108.3
H9C C9C H9D 107.4
N4C C10C P1C 110.7(2)
N4C C10C H10C 109.5
P1C C10C H10C 109.5
N4C C10C H10D 109.5
P1C C10C H10D 109.5
H10C C10C H10D 108.1
O12C P1C O11C 116.24(14)
O12C P1C C11C 109.15(15)
O11C P1C C11C 108.49(16)
O12C P1C C10C 109.30(15)
O11C P1C C10C 108.56(15)
C11C P1C C10C 104.45(16)
C16C C11C C12C 119.0(3)
C16C C11C P1C 120.5(3)
C12C C11C P1C 120.5(3)
C11C C12C C13C 120.4(4)
C11C C12C H12C 119.8
C13C C12C H12C 119.8
C14C C13C C12C 120.2(4)
C14C C13C H13C 119.9
C12C C13C H13C 119.9
C15C C14C C13C 119.8(4)
C15C C14C H14C 120.1
C13C C14C H14C 120.1
C14C C15C C16C 120.3(4)
C14C C15C H15C 119.8
C16C C15C H15C 119.8
C11C C16C C15C 120.3(4)
C11C C16C H16C 119.8
C15C C16C H16C 119.8
N7C C20C P2C 113.8(2)
N7C C20C H20C 108.8
P2C C20C H20C 108.8
N7C C20C H20D 108.8
P2C C20C H20D 108.8
H20C C20C H20D 107.7
O21C P2C O22C 120.84(14)
O21C P2C C21C 107.33(15)
O22C P2C C21C 107.57(14)
O21C P2C C20C 105.86(15)
O22C P2C C20C 105.40(15)
C21C P2C C20C 109.52(15)
C22C C21C C26C 118.8(3)
C22C C21C P2C 121.4(3)
C26C C21C P2C 119.7(3)
C23C C22C C21C 120.6(4)
C23C C22C H22C 119.7
C21C C22C H22C 119.7
C22C C23C C24C 120.3(4)
C22C C23C H23C 119.8
C24C C23C H23C 119.8
C25C C24C C23C 119.7(4)
C25C C24C H24C 120.2
C23C C24C H24C 120.2
C24C C25C C26C 120.0(4)
C24C C25C H25C 120.0
C26C C25C H25C 120.0
C25C C26C C21C 120.6(4)
C25C C26C H26C 119.7
C21C C26C H26C 119.7
C9E O1E C2E 116.1(3)
O1E C2E C3E 113.5(3)
O1E C2E H2E 108.9
C3E C2E H2E 108.9
O1E C2E H2F 108.9
C3E C2E H2F 108.9
H2E C2E H2F 107.7
N4E C3E C2E 115.7(3)
N4E C3E H3E 108.4
C2E C3E H3E 108.4
N4E C3E H3F 108.4
C2E C3E H3F 108.4
H3E C3E H3F 107.4
C5E N4E C3E 113.5(3)
C5E N4E C10E 109.8(3)
C3E N4E C10E 113.6(3)
N4E C5E C6E 115.6(3)
N4E C5E H5E 108.4
C6E C5E H5E 108.4
N4E C5E H5F 108.4
C6E C5E H5F 108.4
H5E C5E H5F 107.5
N7E C6E C5E 115.4(3)
N7E C6E H6E 108.4
C5E C6E H6E 108.4
N7E C6E H6F 108.4
C5E C6E H6F 108.4
H6E C6E H6F 107.5
C20E N7E C8E 110.8(3)
C20E N7E C6E 112.0(3)
C8E N7E C6E 115.2(3)
C20E N7E H7E 106.1
C8E N7E H7E 106.1
C6E N7E H7E 106.1
N7E C8E C9E 113.3(3)
N7E C8E H8E 108.9
C9E C8E H8E 108.9
N7E C8E H8F 108.9
C9E C8E H8F 108.9
H8E C8E H8F 107.7
O1E C9E C8E 115.6(3)
O1E C9E H9E 108.4
C8E C9E H9E 108.4
O1E C9E H9F 108.4
C8E C9E H9F 108.4
H9E C9E H9F 107.4
N4E C10E P1E 113.4(2)
N4E C10E H10E 108.9
P1E C10E H10E 108.9
N4E C10E H10F 108.9
P1E C10E H10F 108.9
H10E C10E H10F 107.7
O11E P1E O12E 118.23(16)
O11E P1E C11E 106.98(16)
O12E P1E C11E 110.19(16)
O11E P1E C10E 112.79(16)
O12E P1E C10E 104.96(16)
C11E P1E C10E 102.63(18)
C12E C11E C16E 118.2(4)
C12E C11E P1E 121.0(3)
C16E C11E P1E 120.7(3)
C11E C12E C13E 120.3(4)
C11E C12E H12E 119.8
C13E C12E H12E 119.8
C14E C13E C12E 120.3(5)
C14E C13E H13E 119.9
C12E C13E H13E 119.9
C15E C14E C13E 120.0(5)
C15E C14E H14E 120.0
C13E C14E H14E 120.0
C14E C15E C16E 120.0(4)
C14E C15E H15E 120.0
C16E C15E H15E 120.0
C15E C16E C11E 121.2(4)
C15E C16E H16E 119.4
C11E C16E H16E 119.4
N7E C20E P2E 112.6(2)
N7E C20E H20E 109.1
P2E C20E H20E 109.1
N7E C20E H20F 109.1
P2E C20E H20F 109.1
H20E C20E H20F 107.8
O22E P2E O21E 119.60(15)
O22E P2E C21E 108.23(15)
O21E P2E C21E 109.32(16)
O22E P2E C20E 104.96(16)
O21E P2E C20E 107.06(15)
C21E P2E C20E 106.95(16)
C26E C21E C22E 118.7(3)
C26E C21E P2E 121.6(3)
C22E C21E P2E 119.6(3)
C23E C22E C21E 121.2(4)
C23E C22E H22E 119.4
C21E C22E H22E 119.4
C22E C23E C24E 119.4(4)
C22E C23E H23E 120.3
C24E C23E H23E 120.3
C25E C24E C23E 120.2(4)
C25E C24E H24E 119.9
C23E C24E H24E 119.9
C24E C25E C26E 120.1(4)
C24E C25E H25E 120.0
C26E C25E H25E 120.0
C21E C26E C25E 120.4(4)
C21E C26E H26E 119.8
C25E C26E H26E 119.8
C9G O1G C2G 116.3(3)
O1G C2G C3G 113.3(3)
O1G C2G H2G 108.9
C3G C2G H2G 108.9
O1G C2G H2H 108.9
C3G C2G H2H 108.9
H2G C2G H2H 107.7
N4G C3G C2G 113.6(3)
N4G C3G H3G 108.8
C2G C3G H3G 108.8
N4G C3G H3H 108.8
C2G C3G H3H 108.8
H3G C3G H3H 107.7
C3G N4G C5G 114.4(3)
C3G N4G C10G 114.4(3)
C5G N4G C10G 111.2(3)
N4G C5G C6G 114.3(3)
N4G C5G H5G 108.7
C6G C5G H5G 108.7
N4G C5G H5H 108.7
C6G C5G H5H 108.7
H5G C5G H5H 107.6
N7G C6G C5G 116.0(3)
N7G C6G H6G 108.3
C5G C6G H6G 108.3
N7G C6G H6H 108.3
C5G C6G H6H 108.3
H6G C6G H6H 107.4
C20G N7G C8G 110.4(2)
C20G N7G C6G 111.5(3)
C8G N7G C6G 114.5(3)
C20G N7G H7G 106.7
C8G N7G H7G 106.7
C6G N7G H7G 106.7
N7G C8G C9G 114.1(3)
N7G C8G H8G 108.7
C9G C8G H8G 108.7
N7G C8G H8H 108.7
C9G C8G H8H 108.7
H8G C8G H8H 107.6
O1G C9G C8G 116.2(3)
O1G C9G H9G 108.2
C8G C9G H9G 108.2
O1G C9G H9H 108.2
C8G C9G H9H 108.2
H9G C9G H9H 107.4
N4G C10G P1G 111.2(2)
N4G C10G H10G 109.4
P1G C10G H10G 109.4
N4G C10G H10H 109.4
P1G C10G H10H 109.4
H10G C10G H10H 108.0
O12G P1G O11G 116.31(15)
O12G P1G C10G 109.10(15)
O11G P1G C10G 108.47(15)
O12G P1G C11G 109.60(15)
O11G P1G C11G 108.33(15)
C10G P1G C11G 104.36(16)
C16G C11G C12G 118.8(3)
C16G C11G P1G 120.7(3)
C12G C11G P1G 120.5(3)
C13G C12G C11G 120.3(3)
C13G C12G H12G 119.8
C11G C12G H12G 119.8
C14G C13G C12G 120.2(4)
C14G C13G H13G 119.9
C12G C13G H13G 119.9
C13G C14G C15G 119.9(4)
C13G C14G H14G 120.0
C15G C14G H14G 120.0
C14G C15G C16G 119.7(4)
C14G C15G H15G 120.1
C16G C15G H15G 120.1
C11G C16G C15G 121.0(4)
C11G C16G H16G 119.5
C15G C16G H16G 119.5
N7G C20G P2G 113.9(2)
N7G C20G H20G 108.8
P2G C20G H20G 108.8
N7G C20G H20H 108.8
P2G C20G H20H 108.8
H20G C20G H20H 107.7
O22G P2G O21G 120.86(14)
O22G P2G C21G 107.78(14)
O21G P2G C21G 107.30(15)
O22G P2G C20G 105.29(15)
O21G P2G C20G 106.40(15)
C21G P2G C20G 108.79(15)
C22G C21G C26G 119.0(3)
C22G C21G P2G 121.8(3)
C26G C21G P2G 119.1(3)
C21G C22G C23G 120.2(3)
C21G C22G H22G 119.9
C23G C22G H22G 119.9
C24G C23G C22G 120.1(4)
C24G C23G H23G 120.0
C22G C23G H23G 120.0
C25G C24G C23G 119.9(4)
C25G C24G H24G 120.1
C23G C24G H24G 120.1
C24G C25G C26G 120.2(4)
C24G C25G H25G 119.9
C26G C25G H25G 119.9
C25G C26G C21G 120.6(4)
C25G C26G H26G 119.7
C21G C26G H26G 119.7
H1I N1I H1J 109.0
H1I N1I H1K 107.6
H1J N1I H1K 110.7
H1I N1I H1L 104.9
H1J N1I H1L 105.2
H1K N1I H1L 119.0
H2I N2I H2J 105.3
H2I N2I H2K 117.6
H2J N2I H2K 98.4
H2I N2I H2L 114.4
H2J N2I H2L 113.3
H2K N2I H2L 106.9
H3I N3I H3J 107.1
H3I N3I H3K 111.4
H3J N3I H3K 107.0
H3I N3I H3L 104.9
H3J N3I H3L 117.4
H3K N3I H3L 109.1
H4I N4I H4J 108.4
H4I N4I H4K 114.5
H4J N4I H4K 105.2
H4I N4I H4L 103.2
H4J N4I H4L 113.6
H4K N4I H4L 112.0
H1W O1W H1X 96.4
H2W O2W H2X 98.6
H3W O3W H3X 100.8
H4W O4W H4X 103.9
H5W O5W H5X 108.9
H6W O6W H6X 99.8
H7W O7W H7X 119.7
H8W O8W H8X 123.8

loop_
_geom_bond_atom_site_label_1
_geom_bond_atom_site_label_2
_geom_bond_distance
O1A C9A 1.411(4)
O1A C2A 1.432(5)
C2A C3A 1.514(6)
C2A H2A 0.9900
C2A H2B 0.9900
C3A N4A 1.469(4)
C3A H3A 0.9900
C3A H3B 0.9900
N4A C5A 1.467(5)
N4A C10A 1.471(4)
C5A C6A 1.507(5)
C5A H5A 0.9900
C5A H5B 0.9900
C6A N7A 1.512(4)
C6A H6A 0.9900
C6A H6B 0.9900
N7A C20A 1.490(4)
N7A C8A 1.504(4)
N7A H7A 0.9300
C8A C9A 1.519(5)
C8A H8A 0.9900
C8A H8B 0.9900
C9A H9A 0.9900
C9A H9B 0.9900
C10A P1A 1.822(4)
C10A H10A 0.9900
C10A H10B 0.9900
P1A O11A 1.501(3)
P1A O12A 1.508(3)
P1A C11A 1.816(4)
C11A C16A 1.385(5)
C11A C12A 1.397(5)
C12A C13A 1.383(6)
C12A H12A 0.9500
C13A C14A 1.381(7)
C13A H13A 0.9500
C14A C15A 1.376(7)
C14A H14A 0.9500
C15A C16A 1.388(6)
C15A H15A 0.9500
C16A H16A 0.9500
C20A P2A 1.845(3)
C20A H20A 0.9900
C20A H20B 0.9900
P2A O21A 1.498(2)
P2A O22A 1.501(3)
P2A C21A 1.811(4)
C21A C26A 1.391(5)
C21A C22A 1.402(5)
C22A C23A 1.377(5)
C22A H22A 0.9500
C23A C24A 1.398(6)
C23A H23A 0.9500
C24A C25A 1.381(6)
C24A H24A 0.9500
C25A C26A 1.389(6)
C25A H25A 0.9500
C26A H26A 0.9500
O1C C9C 1.411(5)
O1C C2C 1.437(4)
C2C C3C 1.512(6)
C2C H2C 0.9900
C2C H2D 0.9900
C3C N4C 1.471(4)
C3C H3C 0.9900
C3C H3D 0.9900
N4C C5C 1.460(4)
N4C C10C 1.474(4)
C5C C6C 1.517(5)
C5C H5C 0.9900
C5C H5D 0.9900
C6C N7C 1.517(4)
C6C H6C 0.9900
C6C H6D 0.9900
N7C C20C 1.497(4)
N7C C8C 1.505(4)
N7C H7C 0.9300
C8C C9C 1.515(5)
C8C H8C 0.9900
C8C H8D 0.9900
C9C H9C 0.9900
C9C H9D 0.9900
C10C P1C 1.819(3)
C10C H10C 0.9900
C10C H10D 0.9900
P1C O12C 1.507(2)
P1C O11C 1.513(2)
P1C C11C 1.814(4)
C11C C16C 1.385(5)
C11C C12C 1.389(5)
C12C C13C 1.391(6)
C12C H12C 0.9500
C13C C14C 1.381(7)
C13C H13C 0.9500
C14C C15C 1.373(7)
C14C H14C 0.9500
C15C C16C 1.396(6)
C15C H15C 0.9500
C16C H16C 0.9500
C20C P2C 1.845(3)
C20C H20C 0.9900
C20C H20D 0.9900
P2C O21C 1.497(2)
P2C O22C 1.501(2)
P2C C21C 1.818(3)
C21C C22C 1.386(5)
C21C C26C 1.395(5)
C22C C23C 1.381(5)
C22C H22C 0.9500
C23C C24C 1.391(6)
C23C H23C 0.9500
C24C C25C 1.378(6)
C24C H24C 0.9500
C25C C26C 1.388(5)
C25C H25C 0.9500
C26C H26C 0.9500
O1E C9E 1.413(5)
O1E C2E 1.433(5)
C2E C3E 1.520(6)
C2E H2E 0.9900
C2E H2F 0.9900
C3E N4E 1.468(5)
C3E H3E 0.9900
C3E H3F 0.9900
N4E C5E 1.457(4)
N4E C10E 1.476(4)
C5E C6E 1.513(5)
C5E H5E 0.9900
C5E H5F 0.9900
C6E N7E 1.507(4)
C6E H6E 0.9900
C6E H6F 0.9900
N7E C20E 1.488(4)
N7E C8E 1.500(4)
N7E H7E 0.9300
C8E C9E 1.515(5)
C8E H8E 0.9900
C8E H8F 0.9900
C9E H9E 0.9900
C9E H9F 0.9900
C10E P1E 1.819(4)
C10E H10E 0.9900
C10E H10F 0.9900
P1E O11E 1.499(3)
P1E O12E 1.505(3)
P1E C11E 1.813(4)
C11E C12E 1.385(6)
C11E C16E 1.396(5)
C12E C13E 1.394(6)
C12E H12E 0.9500
C13E C14E 1.375(7)
C13E H13E 0.9500
C14E C15E 1.375(7)
C14E H14E 0.9500
C15E C16E 1.377(6)
C15E H15E 0.9500
C16E H16E 0.9500
C20E P2E 1.844(4)
C20E H20E 0.9900
C20E H20F 0.9900
P2E O22E 1.499(3)
P2E O21E 1.500(3)
P2E C21E 1.808(4)
C21E C26E 1.386(5)
C21E C22E 1.397(5)
C22E C23E 1.378(5)
C22E H22E 0.9500
C23E C24E 1.393(6)
C23E H23E 0.9500
C24E C25E 1.376(6)
C24E H24E 0.9500
C25E C26E 1.396(5)
C25E H25E 0.9500
C26E H26E 0.9500
O1G C9G 1.419(4)
O1G C2G 1.428(4)
C2G C3G 1.515(5)
C2G H2G 0.9900
C2G H2H 0.9900
C3G N4G 1.464(4)
C3G H3G 0.9900
C3G H3H 0.9900
N4G C5G 1.465(4)
N4G C10G 1.480(4)
C5G C6G 1.519(5)
C5G H5G 0.9900
C5G H5H 0.9900
C6G N7G 1.514(4)
C6G H6G 0.9900
C6G H6H 0.9900
N7G C20G 1.502(4)
N7G C8G 1.508(4)
N7G H7G 0.9300
C8G C9G 1.514(5)
C8G H8G 0.9900
C8G H8H 0.9900
C9G H9G 0.9900
C9G H9H 0.9900
C10G P1G 1.816(3)
C10G H10G 0.9900
C10G H10H 0.9900
P1G O12G 1.508(2)
P1G O11G 1.509(2)
P1G C11G 1.821(3)
C11G C16G 1.382(5)
C11G C12G 1.396(5)
C12G C13G 1.390(5)
C12G H12G 0.9500
C13G C14G 1.383(6)
C13G H13G 0.9500
C14G C15G 1.383(6)
C14G H14G 0.9500
C15G C16G 1.394(5)
C15G H15G 0.9500
C16G H16G 0.9500
C20G P2G 1.840(3)
C20G H20G 0.9900
C20G H20H 0.9900
P2G O22G 1.497(2)
P2G O21G 1.497(2)
P2G C21G 1.815(3)
C21G C22G 1.389(5)
C21G C26G 1.391(5)
C22G C23G 1.392(5)
C22G H22G 0.9500
C23G C24G 1.385(6)
C23G H23G 0.9500
C24G C25G 1.376(6)
C24G H24G 0.9500
C25G C26G 1.383(5)
C25G H25G 0.9500
C26G H26G 0.9500
N1I H1I 0.9153
N1I H1J 0.9330
N1I H1K 0.8448
N1I H1L 0.9170
N2I H2I 0.9642
N2I H2J 0.9046
N2I H2K 0.9094
N2I H2L 0.8787
N3I H3I 0.9614
N3I H3J 0.9166
N3I H3K 0.9910
N3I H3L 0.8755
N4I H4I 0.9773
N4I H4J 0.9452
N4I H4K 0.9011
N4I H4L 0.8613
O1W H1W 0.9574
O1W H1X 0.9469
O2W H2W 0.9541
O2W H2X 0.9896
O3W H3W 0.8889
O3W H3X 0.9543
O4W H4W 0.9396
O4W H4X 0.9194
O5W H5W 0.9349
O5W H5X 0.9872
O6W H6W 0.8742
O6W H6X 0.9295
O7W H7W 0.8788
O7W H7X 0.9394
O8W H8W 0.8580
O8W H8X 0.9337
